data_4110609
loop_
_publ_author_name
'Sensuke Ogoshi'
'Kei-ichi Tonomori'
'Masa-aki Oka'
'Hideo Kurosawa'

_publ_section_title
;
 Reversible Carbon-Carbon Bond Formation between 1,3-Dienes and Aldehyde
 or Ketone on Nickel(0)
;
_journal_name_full 'Journal of the American Chemical Society'
_journal_page_first 7077
_journal_page_last 7086
_journal_paper_doi 10.1021/ja060580l
_journal_volume 128
_journal_year 2006
_chemical_formula_moiety 'C49 H61 O Ni P '
_chemical_formula_sum 'C49 H61 Ni O P'
_chemical_formula_weight 755.69
_space_group_IT_number 14
_symmetry_cell_setting monoclinic
_symmetry_Int_Tables_number 14
_symmetry_space_group_name_Hall '-P 2ybc'
_symmetry_space_group_name_H-M 'P 1 21/c 1'
_cell_angle_alpha 90
_cell_angle_beta 98.066(2)
_cell_angle_gamma 90
_cell_formula_units_Z 4
_cell_length_a 9.4073(4)
_cell_length_b 20.838(1)
_cell_length_c 21.163(1)
_cell_measurement_reflns_used 20241
_cell_measurement_temperature 153.1
_cell_measurement_theta_max 27.5
_cell_measurement_theta_min 2.0
_cell_volume 4107.5(3)
_computing_cell_refinement PROCESS-AUTO
_computing_data_collection PROCESS-AUTO
_computing_data_reduction CrystalStructure
_computing_publication_material 'CrystalStructure 3.6.0'
_computing_structure_refinement CRYSTALS
_computing_structure_solution SIR92
_diffrn_detector_area_resol_mean 10.00
_diffrn_measured_fraction_theta_full 0.9958
_diffrn_measured_fraction_theta_max 0.9958
_diffrn_measurement_device_type 'Rigaku RAXIS-RAPID'
_diffrn_measurement_method \w
_diffrn_radiation_type 'Mo K\a'
_diffrn_radiation_wavelength 0.7107
_diffrn_reflns_av_R_equivalents 0.226
_diffrn_reflns_limit_h_max 12
_diffrn_reflns_limit_h_min -12
_diffrn_reflns_limit_k_max 27
_diffrn_reflns_limit_k_min -27
_diffrn_reflns_limit_l_max 27
_diffrn_reflns_limit_l_min -27
_diffrn_reflns_number 35018
_diffrn_reflns_theta_full 27.48
_diffrn_reflns_theta_max 27.48
_exptl_absorpt_coefficient_mu 0.547
_exptl_absorpt_correction_type none
_exptl_crystal_colour yellow
_exptl_crystal_density_diffrn 1.222
_exptl_crystal_description platelet
_exptl_crystal_F_000 1624.00
_exptl_crystal_size_max 0.30
_exptl_crystal_size_mid 0.30
_exptl_crystal_size_min 0.10
_refine_diff_density_max 0.32
_refine_diff_density_min -0.74
_refine_ls_extinction_method none
_refine_ls_goodness_of_fit_ref 1.025
_refine_ls_hydrogen_treatment refall
_refine_ls_number_parameters 530
_refine_ls_number_reflns 1557
_refine_ls_R_factor_gt 0.0520
_refine_ls_shift/su_max 0.0000
_refine_ls_structure_factor_coef F
_refine_ls_weighting_details 'w = 1.0'
_refine_ls_weighting_scheme unit
_refine_ls_wR_factor_ref 0.0620
_reflns_number_gt 1557
_reflns_number_total 9384
_reflns_threshold_expression F^2^>2.0\s(F^2^)
_cod_data_source_file ja060580lsi20060125_053953.cif
_cod_data_source_block '__tono_____________________'
_cod_original_formula_sum 'C49 H61 O Ni P '
_cod_database_code 4110609

loop_
_symmetry_equiv_pos_site_id
_symmetry_equiv_pos_as_xyz
1 +X,+Y,+Z
2 -X,1/2+Y,1/2-Z
3 -X,-Y,-Z
4 +X,1/2-Y,1/2+Z

loop_
_atom_site_label
_atom_site_type_symbol
_atom_site_fract_x
_atom_site_fract_y
_atom_site_fract_z
_atom_site_U_iso_or_equiv
_atom_site_adp_type
_atom_site_occupancy
_atom_site_symmetry_multiplicity
_atom_site_calc_flag
_atom_site_refinement_flags
Ni(1) Ni 0.6827(2) 0.21327(9) 0.30934(8) 0.0189(5) Uani 1.00 1 d .
P(1) P 0.5823(4) 0.1947(2) 0.3958(2) 0.018(1) Uani 1.00 1 d .
O(1) O 0.6414(9) 0.2994(4) 0.3013(4) 0.026(3) Uani 1.00 1 d .
C(1) C 0.756(2) 0.1247(6) 0.2905(6) 0.029(5) Uani 1.00 1 d .
C(2) C 0.734(1) 0.1664(7) 0.2371(7) 0.023(5) Uani 1.00 1 d .
C(3) C 0.807(1) 0.2252(6) 0.2417(6) 0.023(4) Uani 1.00 1 d .
C(4) C 0.750(1) 0.2855(7) 0.2040(5) 0.020(4) Uani 1.00 1 d .
C(5) C 0.696(1) 0.3341(6) 0.2511(6) 0.021(4) Uani 1.00 1 d .
C(6) C 0.611(2) 0.1499(7) 0.1834(7) 0.031(5) Uani 1.00 1 d .
C(7) C 0.661(1) 0.1100(6) 0.1304(6) 0.016(4) Uani 1.00 1 d .
C(8) C 0.600(1) 0.0509(7) 0.1131(7) 0.031(5) Uani 1.00 1 d .
C(9) C 0.640(2) 0.0184(7) 0.0618(7) 0.040(6) Uani 1.00 1 d .
C(10) C 0.743(2) 0.0415(8) 0.0298(8) 0.045(6) Uani 1.00 1 d .
C(11) C 0.807(2) 0.0986(8) 0.0452(7) 0.042(6) Uani 1.00 1 d .
C(12) C 0.764(2) 0.1342(7) 0.0958(6) 0.027(5) Uani 1.00 1 d .
C(13) C 0.960(1) 0.2301(6) 0.2750(6) 0.022(4) Uani 1.00 1 d .
C(14) C 1.068(1) 0.2292(7) 0.2277(6) 0.023(5) Uani 1.00 1 d .
C(15) C 1.090(1) 0.1736(6) 0.1940(7) 0.021(4) Uani 1.00 1 d .
C(16) C 1.188(2) 0.1727(8) 0.1514(7) 0.038(5) Uani 1.00 1 d .
C(17) C 1.262(1) 0.2269(8) 0.1398(7) 0.035(5) Uani 1.00 1 d .
C(18) C 1.243(1) 0.2830(8) 0.1729(7) 0.036(5) Uani 1.00 1 d .
C(19) C 1.145(1) 0.2835(8) 0.2163(6) 0.025(4) Uani 1.00 1 d .
C(20) C 0.577(1) 0.3761(6) 0.2181(6) 0.019(4) Uani 1.00 1 d .
C(21) C 0.555(1) 0.3899(6) 0.1535(7) 0.017(4) Uani 1.00 1 d .
C(22) C 0.443(1) 0.4277(7) 0.1256(7) 0.029(5) Uani 1.00 1 d .
C(23) C 0.352(1) 0.4559(7) 0.1644(8) 0.034(5) Uani 1.00 1 d .
C(24) C 0.375(2) 0.4448(7) 0.2292(7) 0.031(5) Uani 1.00 1 d .
C(25) C 0.488(2) 0.4056(6) 0.2552(7) 0.026(5) Uani 1.00 1 d .
C(26) C 0.816(1) 0.3804(6) 0.2794(6) 0.023(5) Uani 1.00 1 d .
C(27) C 0.898(1) 0.4161(6) 0.2398(7) 0.028(5) Uani 1.00 1 d .
C(28) C 0.994(2) 0.4610(7) 0.2657(7) 0.029(5) Uani 1.00 1 d .
C(29) C 1.017(2) 0.4742(7) 0.3291(8) 0.038(5) Uani 1.00 1 d .
C(30) C 0.940(2) 0.4386(7) 0.3684(7) 0.036(5) Uani 1.00 1 d .
C(31) C 0.840(1) 0.3929(6) 0.3442(7) 0.026(5) Uani 1.00 1 d .
C(32) C 0.461(1) 0.1250(6) 0.3883(6) 0.020(4) Uani 1.00 1 d .
C(33) C 0.358(1) 0.1233(6) 0.3268(6) 0.022(4) Uani 1.00 1 d .
C(34) C 0.273(1) 0.0603(6) 0.3203(7) 0.029(5) Uani 1.00 1 d .
C(35) C 0.194(1) 0.0509(6) 0.3752(6) 0.026(5) Uani 1.00 1 d .
C(36) C 0.291(1) 0.0524(6) 0.4398(7) 0.033(5) Uani 1.00 1 d .
C(37) C 0.377(1) 0.1156(6) 0.4462(6) 0.025(5) Uani 1.00 1 d .
C(38) C 0.717(1) 0.1784(6) 0.4660(6) 0.021(4) Uani 1.00 1 d .
C(39) C 0.784(1) 0.1108(6) 0.4636(7) 0.034(5) Uani 1.00 1 d .
C(40) C 0.901(2) 0.1008(7) 0.5210(7) 0.044(5) Uani 1.00 1 d .
C(41) C 1.015(1) 0.1529(7) 0.5259(7) 0.034(5) Uani 1.00 1 d .
C(42) C 0.948(1) 0.2181(7) 0.5290(6) 0.025(4) Uani 1.00 1 d .
C(43) C 0.833(1) 0.2294(6) 0.4723(6) 0.026(4) Uani 1.00 1 d .
C(44) C 0.488(1) 0.2674(6) 0.4183(6) 0.019(4) Uani 1.00 1 d .
C(45) C 0.467(1) 0.2752(6) 0.4896(6) 0.025(4) Uani 1.00 1 d .
C(46) C 0.402(1) 0.3413(6) 0.4988(6) 0.029(5) Uani 1.00 1 d .
C(47) C 0.257(2) 0.3504(7) 0.4549(7) 0.042(6) Uani 1.00 1 d .
C(48) C 0.281(1) 0.3445(6) 0.3852(6) 0.022(4) Uani 1.00 1 d .
C(49) C 0.347(1) 0.2791(7) 0.3736(6) 0.027(4) Uani 1.00 1 d .
H(1) H 0.6962 0.0871 0.2922 0.033 Uiso 1.00 1 c R
H(2) H 0.8330 0.1314 0.3235 0.033 Uiso 1.00 1 c R
H(3) H 0.6710 0.2733 0.1713 0.024 Uiso 1.00 1 c R
H(4) H 0.8228 0.3038 0.1839 0.024 Uiso 1.00 1 c R
H(5) H 0.5398 0.1261 0.1986 0.038 Uiso 1.00 1 c R
H(6) H 0.5707 0.1889 0.1636 0.038 Uiso 1.00 1 c R
H(7) H 0.5267 0.0338 0.1365 0.036 Uiso 1.00 1 c R
H(8) H 0.5954 -0.0203 0.0502 0.045 Uiso 1.00 1 c R
H(9) H 0.7727 0.0185 -0.0059 0.056 Uiso 1.00 1 c R
H(10) H 0.8800 0.1164 0.0228 0.051 Uiso 1.00 1 c R
H(11) H 0.8093 0.1755 0.1068 0.030 Uiso 1.00 1 c R
H(12) H 0.9839 0.1954 0.3053 0.026 Uiso 1.00 1 c R
H(13) H 0.9765 0.2696 0.2995 0.026 Uiso 1.00 1 c R
H(14) H 1.0347 0.1368 0.2028 0.024 Uiso 1.00 1 c R
H(15) H 1.1985 0.1325 0.1294 0.046 Uiso 1.00 1 c R
H(16) H 1.3252 0.2261 0.1114 0.042 Uiso 1.00 1 c R
H(17) H 1.2951 0.3196 0.1659 0.042 Uiso 1.00 1 c R
H(18) H 1.1301 0.3212 0.2407 0.030 Uiso 1.00 1 c R
H(19) H 0.6145 0.3705 0.1263 0.020 Uiso 1.00 1 c R
H(20) H 0.4268 0.4365 0.0815 0.034 Uiso 1.00 1 c R
H(21) H 0.2717 0.4835 0.1457 0.042 Uiso 1.00 1 c R
H(22) H 0.3140 0.4649 0.2547 0.038 Uiso 1.00 1 c R
H(23) H 0.5009 0.4010 0.2993 0.031 Uiso 1.00 1 c R
H(24) H 0.8835 0.4069 0.1960 0.033 Uiso 1.00 1 c R
H(25) H 1.0499 0.4824 0.2398 0.034 Uiso 1.00 1 c R
H(26) H 1.0785 0.5060 0.3478 0.044 Uiso 1.00 1 c R
H(27) H 0.9539 0.4474 0.4158 0.041 Uiso 1.00 1 c R
H(28) H 0.7895 0.3692 0.3714 0.030 Uiso 1.00 1 c R
H(29) H 0.5189 0.0885 0.3887 0.024 Uiso 1.00 1 c R
H(30) H 0.4097 0.1284 0.2905 0.027 Uiso 1.00 1 c R
H(31) H 0.2907 0.1593 0.3244 0.027 Uiso 1.00 1 c R
H(32) H 0.3387 0.0272 0.3180 0.033 Uiso 1.00 1 c R
H(33) H 0.2077 0.0621 0.2804 0.033 Uiso 1.00 1 c R
H(34) H 0.1410 0.0104 0.3715 0.031 Uiso 1.00 1 c R
H(35) H 0.1196 0.0840 0.3755 0.031 Uiso 1.00 1 c R
H(36) H 0.3535 0.0180 0.4410 0.041 Uiso 1.00 1 c R
H(37) H 0.2324 0.0496 0.4731 0.041 Uiso 1.00 1 c R
H(38) H 0.3129 0.1499 0.4480 0.030 Uiso 1.00 1 c R
H(39) H 0.4430 0.1136 0.4847 0.030 Uiso 1.00 1 c R
H(40) H 0.6696 0.1804 0.5027 0.025 Uiso 1.00 1 c R
H(41) H 0.7107 0.0776 0.4637 0.039 Uiso 1.00 1 c R
H(42) H 0.8266 0.1057 0.4261 0.039 Uiso 1.00 1 c R
H(43) H 0.8556 0.1004 0.5580 0.052 Uiso 1.00 1 c R
H(44) H 0.9443 0.0586 0.5171 0.052 Uiso 1.00 1 c R
H(45) H 1.0784 0.1446 0.5630 0.040 Uiso 1.00 1 c R
H(46) H 1.0580 0.1492 0.4891 0.040 Uiso 1.00 1 c R
H(47) H 1.0199 0.2502 0.5294 0.028 Uiso 1.00 1 c R
H(48) H 0.9040 0.2212 0.5663 0.028 Uiso 1.00 1 c R
H(49) H 0.8768 0.2293 0.4346 0.033 Uiso 1.00 1 c R
H(50) H 0.7889 0.2707 0.4762 0.033 Uiso 1.00 1 c R
H(51) H 0.5488 0.3028 0.4112 0.023 Uiso 1.00 1 c R
H(52) H 0.5578 0.2704 0.5167 0.029 Uiso 1.00 1 c R
H(53) H 0.4046 0.2422 0.4995 0.029 Uiso 1.00 1 c R
H(54) H 0.3883 0.3450 0.5421 0.036 Uiso 1.00 1 c R
H(55) H 0.4679 0.3724 0.4886 0.036 Uiso 1.00 1 c R
H(56) H 0.1888 0.3189 0.4644 0.054 Uiso 1.00 1 c R
H(57) H 0.2206 0.3918 0.4612 0.054 Uiso 1.00 1 c R
H(58) H 0.1897 0.3457 0.3579 0.026 Uiso 1.00 1 c R
H(59) H 0.3409 0.3761 0.3741 0.026 Uiso 1.00 1 c R
H(60) H 0.3645 0.2760 0.3300 0.033 Uiso 1.00 1 c R
H(61) H 0.2801 0.2451 0.3802 0.033 Uiso 1.00 1 c R

loop_
_atom_site_aniso_label
_atom_site_aniso_U_11
_atom_site_aniso_U_22
_atom_site_aniso_U_33
_atom_site_aniso_U_12
_atom_site_aniso_U_13
_atom_site_aniso_U_23
Ni(1) 0.022(1) 0.0166(9) 0.019(1) -0.002(1) 0.0048(8) 0.003(1)
P(1) 0.019(2) 0.015(2) 0.020(2) -0.003(2) 0.001(2) 0.004(2)
O(1) 0.034(6) 0.026(6) 0.023(6) -0.008(5) 0.018(5) 0.012(5)
C(1) 0.03(1) 0.028(8) 0.028(8) -0.008(8) -0.003(8) -0.014(7)
C(2) 0.022(8) 0.022(8) 0.02(1) 0.015(7) 0.008(7) -0.006(8)
C(3) 0.021(8) 0.019(9) 0.029(9) -0.003(7) 0.008(7) -0.000(7)
C(4) 0.018(8) 0.028(8) 0.015(7) -0.009(8) 0.002(6) 0.000(9)
C(5) 0.020(9) 0.020(7) 0.020(8) 0.005(7) -0.006(7) -0.019(8)
C(6) 0.04(1) 0.025(9) 0.03(1) -0.003(7) 0.010(8) 0.010(8)
C(7) 0.016(9) 0.016(8) 0.016(8) 0.005(7) -0.009(7) 0.007(7)
C(8) 0.03(1) 0.03(1) 0.03(1) -0.002(8) -0.006(8) 0.017(8)
C(9) 0.04(1) 0.04(1) 0.04(1) 0.00(1) -0.022(9) -0.013(8)
C(10) 0.06(1) 0.02(1) 0.05(1) -0.004(9) 0.02(1) -0.01(1)
C(11) 0.06(1) 0.05(1) 0.02(1) 0.02(1) 0.005(8) 0.012(9)
C(12) 0.04(1) 0.024(9) 0.009(8) -0.001(8) -0.013(7) 0.001(7)
C(13) 0.026(8) 0.02(1) 0.017(8) 0.001(6) 0.002(7) -0.013(7)
C(14) 0.014(8) 0.04(1) 0.017(8) -0.010(7) -0.001(7) 0.011(8)
C(15) 0.013(8) 0.015(8) 0.031(9) -0.002(7) -0.012(7) 0.001(8)
C(16) 0.04(1) 0.04(1) 0.04(1) 0.028(9) 0.014(9) -0.002(9)
C(17) 0.025(9) 0.05(1) 0.026(9) 0.021(8) 0.004(7) 0.014(9)
C(18) 0.027(8) 0.036(9) 0.04(1) -0.009(9) 0.002(7) 0.01(1)
C(19) 0.015(7) 0.036(9) 0.023(8) -0.001(9) 0.002(6) -0.009(9)
C(20) 0.025(9) 0.004(7) 0.03(1) 0.001(7) -0.002(8) -0.008(7)
C(21) 0.017(8) 0.017(9) 0.02(1) -0.006(6) -0.004(7) -0.003(8)
C(22) 0.005(8) 0.06(1) 0.020(9) -0.009(8) -0.008(7) 0.011(8)
C(23) 0.019(9) 0.026(9) 0.06(1) 0.016(7) 0.015(9) 0.002(9)
C(24) 0.03(1) 0.03(1) 0.03(1) 0.006(8) 0.007(8) -0.022(8)
C(25) 0.04(1) 0.013(8) 0.026(9) 0.013(7) 0.002(8) 0.005(7)
C(26) 0.024(9) 0.028(9) 0.017(9) 0.015(7) 0.004(7) -0.012(8)
C(27) 0.03(1) 0.026(9) 0.03(1) -0.001(8) 0.005(8) -0.009(8)
C(28) 0.017(8) 0.030(9) 0.04(1) -0.005(7) -0.003(9) -0.013(9)
C(29) 0.04(1) 0.021(9) 0.05(1) -0.005(8) -0.007(9) -0.006(9)
C(30) 0.04(1) 0.03(1) 0.03(1) 0.008(9) -0.009(9) -0.013(9)
C(31) 0.03(1) 0.028(9) 0.016(9) -0.010(8) -0.009(7) 0.006(8)
C(32) 0.024(9) 0.011(7) 0.026(9) 0.007(6) 0.008(8) -0.003(7)
C(33) 0.029(9) 0.019(8) 0.019(9) 0.005(7) 0.005(7) 0.000(7)
C(34) 0.030(9) 0.027(9) 0.027(9) -0.008(7) -0.009(8) 0.012(8)
C(35) 0.017(8) 0.025(9) 0.03(1) -0.013(7) -0.004(8) 0.002(8)
C(36) 0.019(9) 0.03(1) 0.05(1) -0.019(7) 0.019(8) -0.001(9)
C(37) 0.027(9) 0.022(9) 0.027(9) 0.006(7) 0.008(7) -0.002(8)
C(38) 0.016(8) 0.029(8) 0.018(8) 0.002(7) 0.002(6) 0.009(7)
C(39) 0.03(1) 0.013(8) 0.05(1) -0.003(7) -0.014(8) -0.006(8)
C(40) 0.04(1) 0.05(1) 0.04(1) 0.00(1) -0.003(9) 0.007(9)
C(41) 0.022(9) 0.04(1) 0.03(1) -0.001(8) -0.005(8) 0.002(8)
C(42) 0.025(7) 0.025(8) 0.025(8) -0.015(7) -0.022(6) -0.019(8)
C(43) 0.031(9) 0.019(9) 0.032(9) -0.007(7) 0.015(7) -0.005(7)
C(44) 0.025(9) 0.011(8) 0.022(8) 0.004(6) 0.005(7) 0.003(6)
C(45) 0.032(9) 0.020(9) 0.020(8) 0.002(7) -0.003(7) 0.001(7)
C(46) 0.04(1) 0.034(9) 0.015(9) -0.001(8) 0.008(8) 0.010(8)
C(47) 0.05(1) 0.015(9) 0.07(1) 0.003(8) 0.04(1) 0.011(9)
C(48) 0.006(8) 0.033(9) 0.025(9) 0.005(7) -0.002(7) 0.005(8)
C(49) 0.026(8) 0.04(1) 0.015(8) 0.005(8) 0.004(6) -0.010(8)

loop_
_atom_type_symbol
_atom_type_description
_atom_type_scat_dispersion_real
_atom_type_scat_dispersion_imag
_atom_type_scat_source
C C 0.003 0.002
;
International Tables for Crystallography
(1992, Vol. C, Tables 4.2.6.8 and 6.1.1.4)
;
H H 0.000 0.000
;
International Tables for Crystallography
(1992, Vol. C, Table 6.1.1.4)
;
O O 0.011 0.006
;
International Tables for Crystallography
(1992, Vol. C, Tables 4.2.6.8 and 6.1.1.4)
;
Ni Ni 0.339 1.112
;
International Tables for Crystallography
(1992, Vol. C, Tables 4.2.6.8 and 6.1.1.4)
;
P P 0.102 0.094
;
International Tables for Crystallography
(1992, Vol. C, Tables 4.2.6.8 and 6.1.1.4)
;

loop_
_geom_angle_atom_site_label_1
_geom_angle_atom_site_label_2
_geom_angle_atom_site_label_3
_geom_angle
O(1) Ni(1) P(1) 98.0(3)
C(1) Ni(1) P(1) 101.6(4)
C(2) Ni(1) P(1) 138.6(4)
C(3) Ni(1) P(1) 169.3(4)
Ni(1) P(1) C(32) 113.5(5)
Ni(1) P(1) C(38) 112.0(5)
Ni(1) P(1) C(44) 110.3(4)
C(1) Ni(1) O(1) 160.4(5)
C(2) Ni(1) O(1) 119.5(5)
C(3) Ni(1) O(1) 87.1(5)
Ni(1) O(1) C(5) 117.9(7)
Ni(1) C(1) C(2) 65.3(8)
C(2) Ni(1) C(1) 41.9(5)
C(3) Ni(1) C(1) 73.8(5)
Ni(1) C(2) C(1) 72.9(8)
Ni(1) C(2) C(3) 71.1(8)
C(3) Ni(1) C(2) 41.9(5)
Ni(1) C(2) C(6) 117.1(9)
Ni(1) C(3) C(2) 67.0(8)
Ni(1) C(3) C(4) 106.3(9)
Ni(1) C(3) C(13) 106.8(8)
C(38) P(1) C(32) 105.8(6)
C(44) P(1) C(32) 110.7(6)
P(1) C(32) C(33) 114.0(9)
P(1) C(32) C(37) 114.0(9)
P(1) C(38) C(43) 110.3(8)
C(44) P(1) C(38) 104.1(6)
P(1) C(38) C(39) 112.2(9)
P(1) C(44) C(45) 117.6(8)
P(1) C(44) C(49) 112.0(9)
O(1) C(5) C(4) 109(1)
O(1) C(5) C(20) 108(1)
O(1) C(5) C(26) 110(1)
C(1) C(2) C(3) 117(1)
C(1) C(2) C(6) 117(1)
C(2) C(3) C(4) 123(1)
C(6) C(2) C(3) 123(1)
C(2) C(3) C(13) 121(1)
C(2) C(6) C(7) 113(1)
C(3) C(4) C(5) 108(1)
C(13) C(3) C(4) 114(1)
C(3) C(13) C(14) 111(1)
C(4) C(5) C(20) 111(1)
C(4) C(5) C(26) 111(1)
C(5) C(20) C(25) 117(1)
C(26) C(5) C(20) 105(1)
C(5) C(20) C(21) 124(1)
C(5) C(26) C(31) 120(1)
C(5) C(26) C(27) 121(1)
C(6) C(7) C(12) 119(1)
C(6) C(7) C(8) 121(1)
C(12) C(7) C(8) 118(1)
C(7) C(8) C(9) 119(1)
C(7) C(12) C(11) 120(1)
C(8) C(9) C(10) 121(1)
C(9) C(10) C(11) 121(1)
C(10) C(11) C(12) 118(1)
C(13) C(14) C(15) 120(1)
C(13) C(14) C(19) 121(1)
C(19) C(14) C(15) 118(1)
C(14) C(15) C(16) 120(1)
C(14) C(19) C(18) 121(1)
C(15) C(16) C(17) 120(1)
C(16) C(17) C(18) 120(1)
C(17) C(18) C(19) 119(1)
C(25) C(20) C(21) 117(1)
C(20) C(21) C(22) 122(1)
C(20) C(25) C(24) 121(1)
C(21) C(22) C(23) 118(1)
C(22) C(23) C(24) 119(1)
C(23) C(24) C(25) 120(1)
C(31) C(26) C(27) 117(1)
C(26) C(27) C(28) 120(1)
C(26) C(31) C(30) 120(1)
C(27) C(28) C(29) 122(1)
C(28) C(29) C(30) 117(1)
C(29) C(30) C(31) 121(1)
C(37) C(32) C(33) 109(1)
C(32) C(33) C(34) 111(1)
C(32) C(37) C(36) 110(1)
C(33) C(34) C(35) 111(1)
C(34) C(35) C(36) 113(1)
C(35) C(36) C(37) 109(1)
C(43) C(38) C(39) 110(1)
C(38) C(39) C(40) 110(1)
C(38) C(43) C(42) 112(1)
C(39) C(40) C(41) 112(1)
C(40) C(41) C(42) 110(1)
C(41) C(42) C(43) 111(1)
C(49) C(44) C(45) 111(1)
C(44) C(45) C(46) 108(1)
C(44) C(49) C(48) 112(1)
C(45) C(46) C(47) 111(1)
C(46) C(47) C(48) 109(1)
C(47) C(48) C(49) 110(1)
Ni(1) C(1) H(1) 120.7675
Ni(1) C(1) H(2) 88.0759
P(1) C(32) H(29) 106.8415
P(1) C(38) H(40) 107.7726
P(1) C(44) H(51) 105.4731
H(1) C(1) C(2) 120.1460
H(2) C(1) C(2) 120.8730
H(2) C(1) H(1) 118.8627
C(2) C(6) H(5) 111.4997
C(2) C(6) H(6) 109.9562
C(3) C(4) H(3) 109.1447
C(3) C(4) H(4) 110.3624
C(3) C(13) H(12) 111.9464
C(3) C(13) H(13) 112.1613
H(3) C(4) C(5) 109.5605
H(4) C(4) C(5) 110.8007
H(4) C(4) H(3) 108.3093
H(5) C(6) C(7) 105.8861
H(6) C(6) C(7) 106.4015
H(6) C(6) H(5) 109.6461
C(7) C(8) H(7) 119.1053
C(7) C(12) H(11) 120.5576
H(7) C(8) C(9) 120.9591
C(8) C(9) H(8) 118.3575
H(8) C(9) C(10) 120.4954
C(9) C(10) H(9) 121.6587
C(10) C(11) H(10) 123.2051
H(9) C(10) C(11) 116.8845
C(11) C(12) H(11) 119.0802
H(10) C(11) C(12) 118.0823
H(12) C(13) C(14) 107.8568
H(13) C(13) C(14) 106.7506
H(13) C(13) H(12) 105.8362
C(14) C(15) H(14) 116.6609
C(14) C(19) H(18) 117.1017
H(14) C(15) C(16) 123.0829
C(15) C(16) H(15) 116.4681
H(15) C(16) C(17) 122.9162
C(16) C(17) H(16) 119.9487
C(17) C(18) H(17) 120.1179
H(16) C(17) C(18) 119.7307
C(18) C(19) H(18) 121.5702
H(17) C(18) C(19) 120.8545
C(20) C(21) H(19) 119.4614
C(20) C(25) H(23) 121.6344
H(19) C(21) C(22) 117.7092
C(21) C(22) H(20) 123.0612
H(20) C(22) C(23) 118.0408
C(22) C(23) H(21) 120.4777
C(23) C(24) H(22) 118.0462
H(21) C(23) C(24) 120.2809
C(24) C(25) H(23) 116.4282
H(22) C(24) C(25) 121.9496
C(26) C(27) H(24) 117.5122
C(26) C(31) H(28) 118.9917
H(24) C(27) C(28) 122.1177
C(27) C(28) H(25) 119.5962
H(25) C(28) C(29) 117.8248
C(28) C(29) H(26) 124.3811
C(29) C(30) H(27) 119.5728
H(26) C(29) C(30) 118.0049
C(30) C(31) H(28) 120.7145
H(27) C(30) C(31) 118.5626
H(29) C(32) C(33) 106.8769
C(32) C(33) H(30) 110.5074
C(32) C(33) H(31) 111.0532
H(29) C(32) C(37) 104.3934
C(32) C(37) H(38) 109.6210
C(32) C(37) H(39) 109.6461
H(30) C(33) C(34) 109.5990
H(31) C(33) C(34) 108.8350
C(33) C(34) H(32) 107.3353
C(33) C(34) H(33) 107.6652
H(31) C(33) H(30) 105.5657
H(32) C(34) C(35) 110.6696
H(33) C(34) C(35) 111.1170
C(34) C(35) H(35) 110.4257
C(34) C(35) H(34) 111.0805
H(33) C(34) H(32) 108.8950
H(35) C(35) C(36) 108.4531
C(35) C(36) H(36) 107.8951
C(35) C(36) H(37) 108.5369
H(34) C(35) C(36) 108.8136
H(35) C(35) H(34) 104.6122
C(36) C(37) H(38) 108.8442
C(36) C(37) H(39) 107.8597
H(36) C(36) C(37) 109.9042
H(37) C(36) C(37) 109.5705
H(37) C(36) H(36) 111.2749
H(39) C(37) H(38) 110.1258
C(38) C(39) H(42) 110.6388
H(40) C(38) C(39) 107.7062
C(38) C(39) H(41) 110.9059
C(38) C(43) H(49) 108.5235
H(40) C(38) C(43) 108.1731
C(38) C(43) H(50) 108.7895
H(42) C(39) C(40) 107.6811
H(41) C(39) C(40) 109.3641
C(39) C(40) H(43) 107.1548
C(39) C(40) H(44) 108.3988
H(42) C(39) H(41) 107.7245
H(43) C(40) C(41) 110.3880
H(44) C(40) C(41) 110.7593
C(40) C(41) H(46) 105.6274
C(40) C(41) H(45) 106.6613
H(44) C(40) H(43) 107.7352
H(46) C(41) C(42) 110.2538
C(41) C(42) H(47) 109.5546
C(41) C(42) H(48) 109.3798
H(45) C(41) C(42) 110.7799
H(46) C(41) H(45) 112.5403
C(42) C(43) H(49) 108.4633
C(42) C(43) H(50) 109.7252
H(47) C(42) C(43) 109.1055
H(48) C(42) C(43) 107.6894
H(48) C(42) H(47) 109.8126
H(50) C(43) H(49) 108.5146
H(51) C(44) C(45) 103.3731
C(44) C(45) H(52) 109.9339
C(44) C(45) H(53) 107.7813
H(51) C(44) C(49) 105.4077
C(44) C(49) H(60) 109.7069
C(44) C(49) H(61) 108.4353
H(52) C(45) C(46) 110.6441
H(53) C(45) C(46) 111.0781
C(45) C(46) H(54) 107.9125
C(45) C(46) H(55) 107.8611
H(53) C(45) H(52) 108.5719
H(54) C(46) C(47) 110.0266
H(55) C(46) C(47) 109.2317
C(46) C(47) H(56) 110.4420
C(46) C(47) H(57) 109.4871
H(55) C(46) H(54) 110.3221
C(47) C(48) H(59) 111.5627
H(56) C(47) C(48) 110.0844
C(47) C(48) H(58) 109.3798
H(57) C(47) C(48) 108.5074
H(57) C(47) H(56) 108.9277
C(48) C(49) H(60) 109.9341
C(48) C(49) H(61) 109.7522
H(59) C(48) C(49) 108.8841
H(58) C(48) C(49) 106.0134
H(59) C(48) H(58) 110.6581
H(61) C(49) H(60) 106.7630

loop_
_geom_bond_atom_site_label_1
_geom_bond_atom_site_label_2
_geom_bond_distance
Ni(1) P(1) 2.207(4)
Ni(1) O(1) 1.839(9)
Ni(1) C(1) 2.03(1)
Ni(1) C(2) 1.93(1)
Ni(1) C(3) 1.98(1)
P(1) C(32) 1.84(1)
P(1) C(38) 1.84(1)
P(1) C(44) 1.85(1)
O(1) C(5) 1.44(2)
C(1) C(2) 1.42(2)
C(2) C(3) 1.40(2)
C(2) C(6) 1.54(2)
C(3) C(4) 1.54(2)
C(3) C(13) 1.52(2)
C(4) C(5) 1.56(2)
C(5) C(20) 1.51(2)
C(5) C(26) 1.54(2)
C(6) C(7) 1.52(2)
C(7) C(8) 1.39(2)
C(7) C(12) 1.39(2)
C(8) C(9) 1.37(2)
C(9) C(8) 1.37(2)
C(9) C(10) 1.35(2)
C(10) C(9) 1.35(2)
C(10) C(11) 1.35(2)
C(11) C(10) 1.35(2)
C(11) C(12) 1.41(2)
C(13) C(14) 1.53(2)
C(14) C(15) 1.39(2)
C(14) C(19) 1.38(2)
C(15) C(16) 1.38(2)
C(16) C(17) 1.36(2)
C(17) C(18) 1.39(2)
C(18) C(19) 1.39(2)
C(20) C(21) 1.39(2)
C(20) C(25) 1.37(2)
C(21) C(22) 1.37(2)
C(22) C(23) 1.40(2)
C(23) C(24) 1.38(2)
C(24) C(25) 1.39(2)
C(26) C(27) 1.42(2)
C(26) C(31) 1.38(2)
C(27) C(26) 1.42(2)
C(27) C(28) 1.36(2)
C(28) C(27) 1.36(2)
C(28) C(29) 1.36(2)
C(29) C(30) 1.39(2)
C(30) C(31) 1.39(2)
C(32) C(33) 1.51(2)
C(32) C(37) 1.56(2)
C(33) C(34) 1.53(2)
C(34) C(35) 1.48(2)
C(35) C(36) 1.54(2)
C(36) C(37) 1.54(2)
C(38) C(39) 1.55(2)
C(38) C(43) 1.51(2)
C(39) C(40) 1.54(2)
C(40) C(41) 1.52(2)
C(41) C(42) 1.50(2)
C(42) C(43) 1.52(2)
C(44) C(45) 1.56(2)
C(44) C(49) 1.53(2)
C(45) C(46) 1.53(2)
C(46) C(47) 1.55(2)
C(47) C(48) 1.53(2)
C(48) C(49) 1.53(2)
C(1) H(1) 0.9690
C(1) H(2) 0.9422
C(4) H(3) 0.9784
C(4) H(4) 0.9344
C(6) H(5) 0.9291
C(6) H(6) 0.9685
C(8) H(7) 0.9694
C(9) H(8) 0.9255
C(10) H(9) 0.9695
C(11) H(10) 0.9612
C(12) H(11) 0.9728
C(13) H(12) 0.9730
C(13) H(13) 0.9722
C(15) H(14) 0.9567
C(16) H(15) 0.9687
C(17) H(16) 0.9074
C(18) H(17) 0.9328
C(19) H(18) 0.9624
C(21) H(19) 0.9502
C(22) H(20) 0.9421
C(23) H(21) 0.9868
C(24) H(22) 0.9418
C(25) H(23) 0.9292
C(27) H(24) 0.9375
C(28) H(25) 0.9239
C(29) H(26) 0.9334
C(30) H(27) 1.0094
C(31) H(28) 0.9375
C(32) H(29) 0.9349
C(33) H(30) 0.9685
C(33) H(31) 0.9801
C(34) H(32) 0.9315
C(34) H(33) 0.9738
C(35) H(34) 0.9770
C(35) H(35) 0.9827
C(36) H(36) 0.9211
C(36) H(37) 0.9594
C(37) H(38) 0.9388
C(37) H(39) 0.9535
C(38) H(40) 0.9494
C(39) H(41) 0.9749
C(39) H(42) 0.9466
C(40) H(43) 0.9439
C(40) H(44) 0.9768
C(41) H(45) 0.9342
C(41) H(46) 0.9316
C(42) H(47) 0.9521
C(42) H(48) 0.9443
C(43) H(49) 0.9490
C(43) H(50) 0.9626
C(44) H(51) 0.9603
C(45) H(52) 0.9675
C(45) H(53) 0.9435
C(46) H(54) 0.9469
C(46) H(55) 0.9432
C(47) H(56) 0.9606
C(47) H(57) 0.9461
C(48) H(58) 0.9691
C(48) H(59) 0.9163
C(49) H(60) 0.9603
C(49) H(61) 0.9740
H(8) C(9) 0.9255
H(9) C(10) 0.9695
H(24) C(27) 0.9375
H(53) C(45) 0.9435
H(61) C(49) 0.9740

loop_
_geom_contact_atom_site_label_1
_geom_contact_atom_site_label_2
_geom_contact_distance
_geom_contact_site_symmetry_2
Ni(1) C(4) 2.83(1) .
Ni(1) C(5) 2.81(1) .
Ni(1) C(6) 2.97(1) .
Ni(1) C(13) 2.82(1) .
Ni(1) C(32) 3.39(1) .
Ni(1) C(38) 3.36(1) .
Ni(1) C(43) 3.55(1) .
Ni(1) C(44) 3.34(1) .
P(1) O(1) 3.063(9) .
P(1) C(1) 3.29(1) .
P(1) C(33) 2.81(1) .
P(1) C(37) 2.86(1) .
P(1) C(39) 2.82(1) .
P(1) C(43) 2.76(1) .
P(1) C(45) 2.92(1) .
P(1) C(49) 2.81(1) .
O(1) C(2) 3.26(2) .
O(1) C(3) 2.64(2) .
O(1) C(4) 2.44(2) .
O(1) C(13) 3.44(2) .
O(1) C(20) 2.39(1) .
O(1) C(25) 2.75(2) .
O(1) C(26) 2.45(2) .
O(1) C(31) 2.76(2) .
O(1) C(44) 3.11(2) .
O(1) C(49) 3.37(2) .
C(1) C(3) 2.41(2) .
C(1) C(6) 2.53(2) .
C(1) C(7) 3.39(2) .
C(1) C(13) 2.96(2) .
C(2) C(4) 2.59(2) .
C(2) C(5) 3.53(2) .
C(2) C(7) 2.55(2) .
C(2) C(12) 3.12(2) .
C(2) C(13) 2.54(2) .
C(2) C(14) 3.44(2) .
C(2) C(15) 3.59(2) .
C(3) C(5) 2.52(2) .
C(3) C(6) 2.59(2) .
C(3) C(7) 3.51(2) .
C(3) C(12) 3.60(2) .
C(3) C(14) 2.52(2) .
C(3) C(15) 3.16(2) .
C(3) C(19) 3.52(2) .
C(3) C(26) 3.33(2) .
C(4) C(6) 3.12(2) .
C(4) C(13) 2.58(2) .
C(4) C(14) 3.19(2) .
C(4) C(20) 2.54(2) .
C(4) C(21) 2.95(2) .
C(4) C(26) 2.56(2) .
C(4) C(27) 3.10(2) .
C(5) C(13) 3.28(2) .
C(5) C(21) 2.57(2) .
C(5) C(25) 2.47(2) .
C(5) C(27) 2.59(2) .
C(5) C(31) 2.54(2) .
C(6) C(8) 2.54(2) .
C(6) C(12) 2.52(2) .
C(7) C(9) 2.39(2) .
C(7) C(10) 2.76(2) .
C(7) C(11) 2.43(2) .
C(7) C(46) 3.58(2) 55404
C(8) C(10) 2.37(2) .
C(8) C(11) 2.76(2) .
C(8) C(12) 2.39(2) .
C(9) C(7) 2.39(2) .
C(9) C(9) 3.52(2) 65503
C(9) C(11) 2.35(2) .
C(9) C(12) 2.73(2) .
C(10) C(7) 2.76(2) .
C(10) C(8) 2.37(2) .
C(10) C(12) 2.38(2) .
C(11) C(9) 2.35(2) .
C(12) C(9) 2.73(2) .
C(12) C(10) 2.38(2) .
C(12) C(15) 3.55(2) .
C(13) C(15) 2.53(2) .
C(13) C(19) 2.54(2) .
C(13) C(26) 3.42(2) .
C(14) C(16) 2.40(2) .
C(14) C(17) 2.78(2) .
C(14) C(18) 2.41(2) .
C(15) C(17) 2.39(2) .
C(15) C(18) 2.77(2) .
C(15) C(19) 2.38(2) .
C(16) C(18) 2.38(2) .
C(16) C(19) 2.75(2) .
C(17) C(19) 2.39(2) .
C(19) C(49) 3.60(2) 65501
C(20) C(22) 2.42(2) .
C(20) C(23) 2.80(2) .
C(20) C(24) 2.41(2) .
C(20) C(26) 2.44(2) .
C(20) C(27) 3.11(2) .
C(20) C(31) 3.40(2) .
C(21) C(23) 2.39(2) .
C(21) C(24) 2.74(2) .
C(21) C(25) 2.35(2) .
C(21) C(26) 3.37(2) .
C(21) C(27) 3.52(2) .
C(22) C(24) 2.39(2) .
C(22) C(25) 2.75(2) .
C(23) C(25) 2.39(2) .
C(25) C(26) 3.11(2) .
C(25) C(31) 3.59(2) .
C(26) C(28) 2.42(2) .
C(26) C(29) 2.81(2) .
C(26) C(30) 2.40(2) .
C(27) C(4) 3.10(2) .
C(27) C(5) 2.59(2) .
C(27) C(20) 3.11(2) .
C(27) C(21) 3.52(2) .
C(27) C(29) 2.39(2) .
C(27) C(30) 2.74(2) .
C(27) C(31) 2.40(2) .
C(27) C(34) 3.56(2) 65502
C(28) C(30) 2.35(2) .
C(28) C(31) 2.75(2) .
C(28) C(34) 3.56(2) 65502
C(29) C(27) 2.39(2) .
C(29) C(31) 2.42(2) .
C(30) C(27) 2.74(2) .
C(31) C(27) 2.40(2) .
C(32) C(34) 2.51(2) .
C(32) C(35) 2.93(2) .
C(32) C(36) 2.55(2) .
C(32) C(38) 2.94(2) .
C(32) C(39) 3.24(2) .
C(32) C(44) 3.04(2) .
C(32) C(49) 3.39(2) .
C(33) C(35) 2.48(2) .
C(33) C(36) 2.95(2) .
C(33) C(37) 2.51(2) .
C(33) C(49) 3.40(2) .
C(34) C(27) 3.56(2) 64502
C(34) C(28) 3.56(2) 64502
C(34) C(36) 2.52(2) .
C(34) C(37) 2.94(2) .
C(35) C(37) 2.51(2) .
C(37) C(38) 3.42(2) .
C(37) C(44) 3.41(2) .
C(37) C(45) 3.52(2) .
C(38) C(40) 2.53(2) .
C(38) C(41) 2.96(2) .
C(38) C(42) 2.52(2) .
C(38) C(44) 2.92(2) .
C(38) C(45) 3.19(2) .
C(39) C(41) 2.54(2) .
C(39) C(42) 2.95(2) .
C(39) C(43) 2.52(2) .
C(40) C(42) 2.49(2) .
C(40) C(43) 2.91(2) .
C(41) C(43) 2.49(2) .
C(43) C(44) 3.38(2) .
C(44) C(46) 2.51(2) .
C(44) C(47) 2.96(2) .
C(44) C(48) 2.54(2) .
C(45) C(47) 2.54(2) .
C(45) C(48) 2.99(2) .
C(45) C(49) 2.55(2) .
C(46) C(7) 3.58(2) 55504
C(46) C(48) 2.51(2) .
C(46) C(49) 2.93(2) .
C(47) C(49) 2.51(2) .
C(49) C(19) 3.60(2) 45501
Ni(1) H(1) 2.6602 .
Ni(1) H(2) 2.2099 .
Ni(1) H(3) 3.1670 .
Ni(1) H(5) 3.1166 .
Ni(1) H(6) 3.1576 .
Ni(1) H(12) 2.8714 .
Ni(1) H(13) 3.0367 .
Ni(1) H(28) 3.5954 .
Ni(1) H(29) 3.5609 .
Ni(1) H(30) 3.0977 .
Ni(1) H(42) 3.4669 .
Ni(1) H(49) 3.0196 .
Ni(1) H(51) 3.2363 .
Ni(1) H(60) 3.3505 .
P(1) H(1) 3.4127 .
P(1) H(2) 3.2650 .
P(1) H(29) 2.2920 .
P(1) H(30) 2.9147 .
P(1) H(31) 3.0315 .
P(1) H(38) 3.0500 .
P(1) H(39) 2.9680 .
P(1) H(40) 2.3165 .
P(1) H(41) 2.9980 .
P(1) H(42) 2.9523 .
P(1) H(49) 2.8694 .
P(1) H(50) 2.8731 .
P(1) H(51) 2.3036 .
P(1) H(52) 3.0421 .
P(1) H(53) 3.1019 .
P(1) H(60) 2.8646 .
P(1) H(61) 3.0050 .
O(1) H(3) 2.8558 .
O(1) H(4) 3.2069 .
O(1) H(13) 3.2186 .
O(1) H(23) 2.4940 .
O(1) H(28) 2.3841 .
O(1) H(51) 2.5974 .
O(1) H(60) 2.7994 .
C(1) H(5) 2.6109 .
C(1) H(6) 3.2767 .
C(1) H(12) 2.5826 .
C(1) H(14) 3.4259 .
C(1) H(21) 3.2635 64502
C(1) H(22) 3.5010 64502
C(1) H(25) 3.5849 74502
C(1) H(29) 3.3423 .
C(1) H(30) 3.2611 .
C(1) H(42) 2.8801 .
C(2) H(1) 2.0813 .
C(2) H(2) 2.0667 .
C(2) H(3) 2.6499 .
C(2) H(4) 3.2293 .
C(2) H(5) 2.0674 .
C(2) H(6) 2.0780 .
C(2) H(11) 2.9488 .
C(2) H(12) 2.6536 .
C(2) H(13) 3.2775 .
C(2) H(14) 3.0842 .
C(2) H(30) 3.4867 .
C(3) H(1) 3.2885 .
C(3) H(2) 2.5993 .
C(3) H(3) 2.0799 .
C(3) H(4) 2.0628 .
C(3) H(5) 3.2791 .
C(3) H(6) 2.6837 .
C(3) H(11) 3.0408 .
C(3) H(12) 2.0853 .
C(3) H(13) 2.0872 .
C(3) H(14) 3.0288 .
C(4) H(6) 2.6893 .
C(4) H(11) 3.1814 .
C(4) H(12) 3.4104 .
C(4) H(13) 2.7414 .
C(4) H(19) 2.6242 .
C(4) H(24) 2.8388 .
C(4) H(48) 3.4325 55404
C(5) H(3) 2.0971 .
C(5) H(4) 2.0802 .
C(5) H(13) 3.0125 .
C(5) H(19) 2.7510 .
C(5) H(23) 2.6222 .
C(5) H(24) 2.7128 .
C(5) H(28) 2.6774 .
C(6) H(1) 2.6715 .
C(6) H(2) 3.3987 .
C(6) H(3) 2.6524 .
C(6) H(7) 2.6931 .
C(6) H(11) 2.6878 .
C(6) H(16) 3.3073 45501
C(6) H(30) 3.1854 .
C(6) H(54) 3.4054 55404
C(7) H(1) 3.4265 .
C(7) H(3) 3.5094 .
C(7) H(5) 1.9860 .
C(7) H(6) 2.0192 .
C(7) H(7) 2.0415 .
C(7) H(8) 3.2153 .
C(7) H(10) 3.2832 .
C(7) H(11) 2.0649 .
C(7) H(26) 3.2593 74502
C(7) H(52) 3.5044 55404
C(7) H(54) 3.0956 55404
C(7) H(55) 3.3011 55404
C(8) H(5) 2.5179 .
C(8) H(6) 3.0947 .
C(8) H(8) 1.9888 .
C(8) H(9) 3.2541 .
C(8) H(11) 3.2733 .
C(8) H(22) 3.3254 64502
C(8) H(26) 3.1642 74502
C(8) H(54) 3.1754 55404
C(8) H(55) 3.1811 55404
C(9) H(7) 2.0497 .
C(9) H(8) 3.0079 65503
C(9) H(9) 2.0299 .
C(9) H(10) 3.2371 .
C(9) H(26) 3.0534 74502
C(9) H(55) 3.3334 64502
C(9) H(55) 3.0802 55404
C(9) H(57) 3.0172 64502
C(9) H(59) 3.2546 64502
C(10) H(7) 3.2456 .
C(10) H(8) 1.9828 .
C(10) H(8) 3.4153 65503
C(10) H(10) 2.0449 .
C(10) H(11) 3.2495 .
C(10) H(26) 2.9768 74502
C(10) H(27) 3.5211 74502
C(10) H(27) 3.3422 55404
C(10) H(55) 3.1662 55404
C(10) H(57) 3.1411 64502
C(11) H(8) 3.1890 .
C(11) H(9) 1.9898 .
C(11) H(11) 2.0643 .
C(11) H(26) 3.0533 74502
C(11) H(27) 3.3746 55404
C(11) H(50) 3.0846 55404
C(11) H(52) 3.5948 55404
C(11) H(55) 3.3019 55404
C(12) H(3) 3.4810 .
C(12) H(5) 3.2404 .
C(12) H(6) 2.7207 .
C(12) H(7) 3.2624 .
C(12) H(9) 3.2408 .
C(12) H(10) 2.0449 .
C(12) H(14) 3.1608 .
C(12) H(26) 3.2024 74502
C(12) H(48) 3.3815 55404
C(12) H(50) 3.2488 55404
C(12) H(52) 3.1005 55404
C(12) H(54) 3.5848 55404
C(12) H(55) 3.3406 55404
C(13) H(2) 2.6560 .
C(13) H(3) 3.3679 .
C(13) H(4) 2.6532 .
C(13) H(14) 2.6312 .
C(13) H(18) 2.6498 .
C(13) H(31) 3.4704 65501
C(13) H(49) 3.5717 .
C(13) H(58) 3.5337 65501
C(13) H(61) 3.4991 65501
C(14) H(4) 2.8307 .
C(14) H(11) 3.4623 .
C(14) H(12) 2.0472 .
C(14) H(13) 2.0332 .
C(14) H(14) 2.0097 .
C(14) H(15) 3.2554 .
C(14) H(17) 3.2556 .
C(14) H(18) 2.0125 .
C(14) H(31) 3.0785 65501
C(14) H(60) 3.4212 65501
C(14) H(61) 3.5616 65501
C(15) H(11) 2.9982 .
C(15) H(12) 2.7203 .
C(15) H(13) 3.2841 .
C(15) H(15) 2.0113 .
C(15) H(16) 3.2029 .
C(15) H(18) 3.2386 .
C(15) H(30) 3.5213 65501
C(15) H(31) 3.1334 65501
C(15) H(33) 3.0664 65501
C(16) H(5) 3.4562 65501
C(16) H(6) 3.5863 65501
C(16) H(11) 3.5581 .
C(16) H(14) 2.0670 .
C(16) H(16) 1.9796 .
C(16) H(17) 3.2242 .
C(16) H(30) 3.4834 65501
C(16) H(33) 3.5575 65501
C(16) H(47) 3.2560 55404
C(16) H(54) 3.2016 65404
C(17) H(5) 3.4493 65501
C(17) H(6) 2.9882 65501
C(17) H(14) 3.2644 .
C(17) H(15) 2.0576 .
C(17) H(17) 2.0216 .
C(17) H(18) 3.2698 .
C(17) H(45) 3.4635 55404
C(17) H(47) 3.0593 55404
C(17) H(53) 3.4880 65404
C(17) H(54) 2.9404 65404
C(18) H(15) 3.2773 .
C(18) H(16) 1.9975 .
C(18) H(18) 2.0601 .
C(18) H(45) 3.0117 55404
C(18) H(47) 3.5076 55404
C(18) H(60) 3.3638 65501
C(19) H(4) 3.0426 .
C(19) H(12) 3.1663 .
C(19) H(13) 2.5469 .
C(19) H(14) 3.2294 .
C(19) H(16) 3.2078 .
C(19) H(17) 2.0292 .
C(19) H(24) 3.5437 .
C(19) H(31) 3.5959 65501
C(19) H(45) 3.5487 55404
C(19) H(58) 3.2384 65501
C(19) H(60) 2.9463 65501
C(20) H(3) 2.5710 .
C(20) H(4) 2.9395 .
C(20) H(17) 2.9657 45501
C(20) H(19) 2.0289 .
C(20) H(20) 3.2829 .
C(20) H(22) 3.2641 .
C(20) H(23) 2.0178 .
C(20) H(24) 3.0577 .
C(20) H(28) 3.5678 .
C(20) H(32) 3.3611 65502
C(21) H(3) 2.6684 .
C(21) H(4) 3.0896 .
C(21) H(17) 2.8891 45501
C(21) H(20) 2.0472 .
C(21) H(21) 3.2845 .
C(21) H(23) 3.2059 .
C(21) H(24) 3.1192 .
C(21) H(32) 3.0649 65502
C(21) H(36) 3.5163 65502
C(21) H(39) 3.5787 55404
C(22) H(17) 2.8414 45501
C(22) H(19) 2.0020 .
C(22) H(21) 2.0805 .
C(22) H(22) 3.2363 .
C(22) H(29) 3.3869 65502
C(22) H(32) 3.0400 65502
C(22) H(36) 3.1534 65502
C(22) H(37) 3.5752 55404
C(22) H(39) 3.1036 55404
C(23) H(1) 2.9397 65502
C(23) H(17) 2.8894 45501
C(23) H(19) 3.2367 .
C(23) H(20) 2.0202 .
C(23) H(22) 2.0011 .
C(23) H(23) 3.2088 .
C(23) H(25) 3.4918 45501
C(23) H(29) 3.2798 65502
C(23) H(32) 3.2427 65502
C(24) H(1) 3.0597 65502
C(24) H(7) 3.4106 65502
C(24) H(17) 2.9809 45501
C(24) H(18) 3.4890 45501
C(24) H(20) 3.2333 .
C(24) H(21) 2.0596 .
C(24) H(23) 1.9837 .
C(24) H(25) 3.1988 45501
C(24) H(32) 3.4545 65502
C(24) H(59) 3.4402 .
C(25) H(7) 3.5357 65502
C(25) H(17) 3.0172 45501
C(25) H(19) 3.2121 .
C(25) H(21) 3.2886 .
C(25) H(22) 2.0479 .
C(25) H(28) 3.5659 .
C(25) H(32) 3.4923 65502
C(25) H(59) 3.0972 .
C(25) H(60) 3.4141 .
C(26) H(3) 3.3469 .
C(26) H(4) 2.5841 .
C(26) H(13) 2.7584 .
C(26) H(18) 3.4037 .
C(26) H(19) 3.5241 .
C(26) H(23) 3.0846 .
C(26) H(24) 2.0338 .
C(26) H(25) 3.2512 .
C(26) H(27) 3.3027 .
C(26) H(28) 2.0113 .
C(27) H(4) 2.6725 .
C(27) H(13) 3.3472 .
C(27) H(18) 2.9442 .
C(27) H(19) 3.4612 .
C(27) H(25) 1.9894 .
C(27) H(26) 3.2465 .
C(27) H(28) 3.2472 .
C(27) H(32) 3.3227 65502
C(27) H(33) 3.2105 65502
C(27) H(34) 3.0500 65502
C(28) H(18) 3.2517 .
C(28) H(22) 3.0496 65501
C(28) H(24) 2.0244 .
C(28) H(26) 2.0363 .
C(28) H(27) 3.2646 .
C(28) H(33) 2.9130 65502
C(28) H(34) 3.1739 65502
C(28) H(58) 3.4566 65501
C(29) H(14) 3.4753 75502
C(29) H(22) 3.4029 65501
C(29) H(24) 3.2373 .
C(29) H(25) 1.9668 .
C(29) H(27) 2.0803 .
C(29) H(28) 3.2684 .
C(29) H(33) 3.4362 65502
C(29) H(57) 3.5977 65501
C(29) H(58) 3.1476 65501
C(30) H(9) 3.3956 55504
C(30) H(10) 3.5830 55504
C(30) H(25) 3.1779 .
C(30) H(26) 2.0035 .
C(30) H(28) 2.0314 .
C(30) H(57) 3.2133 65501
C(30) H(58) 3.0756 65501
C(31) H(13) 3.0785 .
C(31) H(23) 3.2044 .
C(31) H(24) 3.2320 .
C(31) H(26) 3.2465 .
C(31) H(27) 2.0681 .
C(31) H(58) 3.4045 65501
C(32) H(1) 3.3037 .
C(32) H(30) 2.0590 .
C(32) H(31) 2.0738 .
C(32) H(32) 2.6859 .
C(32) H(33) 3.3296 .
C(32) H(35) 3.2989 .
C(32) H(36) 2.7493 .
C(32) H(37) 3.3775 .
C(32) H(38) 2.0750 .
C(32) H(39) 2.0856 .
C(32) H(40) 3.1165 .
C(32) H(41) 2.8252 .
C(32) H(42) 3.4422 .
C(32) H(53) 3.4839 .
C(32) H(60) 3.4541 .
C(32) H(61) 3.0181 .
C(33) H(1) 3.4447 .
C(33) H(5) 3.4026 .
C(33) H(29) 1.9927 .
C(33) H(32) 2.0179 .
C(33) H(33) 2.0512 .
C(33) H(34) 3.3406 .
C(33) H(35) 2.7259 .
C(33) H(36) 3.2701 .
C(33) H(38) 2.7166 .
C(33) H(39) 3.3320 .
C(33) H(60) 3.1824 .
C(33) H(61) 2.9140 .
C(34) H(14) 3.4910 45501
C(34) H(24) 3.5164 64502
C(34) H(25) 3.5220 64502
C(34) H(29) 2.6159 .
C(34) H(30) 2.0705 .
C(34) H(31) 2.0697 .
C(34) H(34) 2.0451 .
C(34) H(35) 2.0417 .
C(34) H(36) 2.7078 .
C(34) H(37) 3.3171 .
C(34) H(38) 3.2620 .
C(35) H(24) 3.3892 64502
C(35) H(25) 3.4132 64502
C(35) H(29) 3.1305 .
C(35) H(30) 3.3117 .
C(35) H(31) 2.7142 .
C(35) H(32) 2.0072 .
C(35) H(33) 2.0432 .
C(35) H(36) 2.0185 .
C(35) H(37) 2.0528 .
C(35) H(38) 2.7200 .
C(35) H(39) 3.3234 .
C(35) H(43) 3.5115 65603
C(35) H(44) 3.5938 65603
C(35) H(46) 3.5355 45501
C(36) H(20) 3.0995 55504
C(36) H(29) 2.6390 .
C(36) H(31) 3.3050 .
C(36) H(32) 2.7270 .
C(36) H(33) 3.3607 .
C(36) H(34) 2.0685 .
C(36) H(35) 2.0683 .
C(36) H(38) 2.0470 .
C(36) H(39) 2.0456 .
C(36) H(41) 3.3946 65603
C(36) H(43) 3.4729 65603
C(36) H(44) 3.4149 65603
C(36) H(46) 3.2593 45501
C(37) H(20) 3.0373 55504
C(37) H(29) 2.0098 .
C(37) H(30) 3.3627 .
C(37) H(31) 2.7472 .
C(37) H(32) 3.2580 .
C(37) H(34) 3.3544 .
C(37) H(35) 2.7423 .
C(37) H(36) 2.0467 .
C(37) H(37) 2.0700 .
C(37) H(40) 3.1466 .
C(37) H(41) 3.2074 .
C(37) H(46) 3.3292 45501
C(37) H(53) 2.8659 .
C(37) H(61) 3.1155 .
C(38) H(2) 3.4895 .
C(38) H(29) 2.9670 .
C(38) H(39) 2.9842 .
C(38) H(41) 2.1017 .
C(38) H(42) 2.0781 .
C(38) H(43) 2.7251 .
C(38) H(44) 3.3667 .
C(38) H(46) 3.2362 .
C(38) H(47) 3.3316 .
C(38) H(48) 2.7115 .
C(38) H(49) 2.0271 .
C(38) H(50) 2.0399 .
C(38) H(51) 3.1690 .
C(38) H(52) 2.7412 .
C(38) H(53) 3.3886 .
C(39) H(2) 3.0958 .
C(39) H(21) 3.5113 64502
C(39) H(29) 2.7980 .
C(39) H(39) 3.2974 .
C(39) H(40) 2.0457 .
C(39) H(43) 2.0280 .
C(39) H(44) 2.0659 .
C(39) H(45) 3.3119 .
C(39) H(46) 2.6833 .
C(39) H(48) 3.2557 .
C(39) H(49) 2.7182 .
C(39) H(50) 3.3414 .
C(40) H(34) 3.3087 65603
C(40) H(37) 3.5712 65501
C(40) H(37) 3.3859 65603
C(40) H(40) 2.7223 .
C(40) H(41) 2.0761 .
C(40) H(42) 2.0361 .
C(40) H(45) 1.9958 .
C(40) H(46) 1.9817 .
C(40) H(47) 3.3049 .
C(40) H(48) 2.6840 .
C(40) H(49) 3.2320 .
C(41) H(37) 3.2725 65501
C(41) H(38) 3.4476 65501
C(41) H(40) 3.2658 .
C(41) H(41) 3.3647 .
C(41) H(42) 2.7414 .
C(41) H(43) 2.0461 .
C(41) H(44) 2.0742 .
C(41) H(47) 2.0307 .
C(41) H(48) 2.0231 .
C(41) H(49) 2.6920 .
C(41) H(50) 3.3192 .
C(42) H(10) 3.5064 55504
C(42) H(11) 3.1518 55504
C(42) H(40) 2.7153 .
C(42) H(42) 3.2912 .
C(42) H(43) 2.7019 .
C(42) H(44) 3.3338 .
C(42) H(45) 2.0318 .
C(42) H(46) 2.0240 .
C(42) H(49) 2.0281 .
C(42) H(50) 2.0526 .
C(42) H(56) 3.5045 65501
C(43) H(10) 3.3964 55504
C(43) H(11) 3.5012 55504
C(43) H(40) 2.0232 .
C(43) H(41) 3.3610 .
C(43) H(42) 2.7543 .
C(43) H(43) 3.2330 .
C(43) H(45) 3.3021 .
C(43) H(46) 2.6834 .
C(43) H(47) 2.0378 .
C(43) H(48) 2.0156 .
C(43) H(51) 3.1901 .
C(43) H(52) 2.9980 .
C(44) H(31) 3.3792 .
C(44) H(38) 3.0636 .
C(44) H(39) 3.5492 .
C(44) H(40) 2.9261 .
C(44) H(50) 2.9279 .
C(44) H(52) 2.0964 .
C(44) H(53) 2.0540 .
C(44) H(54) 3.3228 .
C(44) H(55) 2.6675 .
C(44) H(56) 3.2822 .
C(44) H(58) 3.3378 .
C(44) H(59) 2.7470 .
C(44) H(60) 2.0627 .
C(44) H(61) 2.0574 .
C(45) H(16) 3.0607 45504
C(45) H(38) 3.0536 .
C(45) H(39) 3.3752 .
C(45) H(40) 2.7346 .
C(45) H(50) 3.0865 .
C(45) H(51) 2.0112 .
C(45) H(54) 2.0307 .
C(45) H(55) 2.0275 .
C(45) H(56) 2.7480 .
C(45) H(57) 3.3513 .
C(45) H(59) 3.3152 .
C(45) H(60) 3.3805 .
C(45) H(61) 2.7740 .
C(46) H(8) 3.0662 65502
C(46) H(16) 2.9418 45504
C(46) H(51) 2.5884 .
C(46) H(52) 2.0774 .
C(46) H(53) 2.0650 .
C(46) H(56) 2.0882 .
C(46) H(57) 2.0668 .
C(46) H(58) 3.3486 .
C(46) H(59) 2.7185 .
C(46) H(61) 3.2897 .
C(47) H(8) 3.0392 65502
C(47) H(27) 3.5010 45501
C(47) H(47) 3.5800 45501
C(47) H(51) 3.1734 .
C(47) H(52) 3.3828 .
C(47) H(53) 2.7435 .
C(47) H(54) 2.0736 .
C(47) H(55) 2.0618 .
C(47) H(58) 2.0633 .
C(47) H(59) 2.0504 .
C(47) H(60) 3.3393 .
C(47) H(61) 2.7296 .
C(48) H(8) 3.2721 65502
C(48) H(13) 3.5343 45501
C(48) H(18) 3.2224 45501
C(48) H(23) 3.1628 .
C(48) H(51) 2.6451 .
C(48) H(53) 3.3092 .
C(48) H(54) 3.3314 .
C(48) H(55) 2.6698 .
C(48) H(56) 2.0655 .
C(48) H(57) 2.0368 .
C(48) H(60) 2.0656 .
C(48) H(61) 2.0733 .
C(49) H(18) 3.3524 45501
C(49) H(23) 3.4118 .
C(49) H(31) 2.7288 .
C(49) H(38) 3.1601 .
C(49) H(51) 2.0111 .
C(49) H(52) 3.3828 .
C(49) H(53) 2.7537 .
C(49) H(55) 3.1963 .
C(49) H(56) 2.7232 .
C(49) H(57) 3.3163 .
C(49) H(58) 2.0248 .
C(49) H(59) 2.0223 .
H(1) C(23) 2.9397 64502
H(1) C(24) 3.0597 64502
H(4) C(27) 2.6725 .
H(5) C(16) 3.4562 45501
H(5) C(17) 3.4493 45501
H(6) C(16) 3.5863 45501
H(6) C(17) 2.9882 45501
H(7) C(9) 2.0497 .
H(7) C(10) 3.2456 .
H(7) C(24) 3.4106 64502
H(7) C(25) 3.5357 64502
H(8) C(9) 3.0079 65503
H(8) C(10) 1.9828 .
H(8) C(10) 3.4153 65503
H(8) C(46) 3.0662 64502
H(8) C(47) 3.0392 64502
H(8) C(48) 3.2721 64502
H(9) C(9) 2.0299 .
H(9) C(30) 3.3956 55404
H(10) C(9) 3.2371 .
H(10) C(10) 2.0449 .
H(10) C(30) 3.5830 55404
H(10) C(42) 3.5064 55404
H(10) C(43) 3.3964 55404
H(11) C(10) 3.2495 .
H(11) C(42) 3.1518 55404
H(11) C(43) 3.5012 55404
H(13) C(27) 3.3472 .
H(13) C(48) 3.5343 65501
H(14) C(29) 3.4753 74502
H(14) C(34) 3.4910 65501
H(16) C(6) 3.3073 65501
H(16) C(45) 3.0607 65404
H(16) C(46) 2.9418 65404
H(17) C(20) 2.9657 65501
H(17) C(21) 2.8891 65501
H(17) C(22) 2.8414 65501
H(17) C(23) 2.8894 65501
H(17) C(24) 2.9809 65501
H(17) C(25) 3.0172 65501
H(18) C(24) 3.4890 65501
H(18) C(27) 2.9442 .
H(18) C(48) 3.2224 65501
H(18) C(49) 3.3524 65501
H(19) C(27) 3.4612 .
H(20) C(36) 3.0995 55404
H(20) C(37) 3.0373 55404
H(21) C(1) 3.2635 65502
H(21) C(39) 3.5113 65502
H(22) C(1) 3.5010 65502
H(22) C(8) 3.3254 65502
H(22) C(28) 3.0496 45501
H(22) C(29) 3.4029 45501
H(24) C(4) 2.8388 .
H(24) C(5) 2.7128 .
H(24) C(19) 3.5437 .
H(24) C(20) 3.0577 .
H(24) C(21) 3.1192 .
H(24) C(26) 2.0338 .
H(24) C(28) 2.0244 .
H(24) C(29) 3.2373 .
H(24) C(31) 3.2320 .
H(24) C(34) 3.5164 65502
H(24) C(35) 3.3892 65502
H(25) C(1) 3.5849 75502
H(25) C(23) 3.4918 65501
H(25) C(24) 3.1988 65501
H(25) C(27) 1.9894 .
H(25) C(34) 3.5220 65502
H(25) C(35) 3.4132 65502
H(26) C(7) 3.2593 75502
H(26) C(8) 3.1642 75502
H(26) C(9) 3.0534 75502
H(26) C(10) 2.9768 75502
H(26) C(11) 3.0533 75502
H(26) C(12) 3.2024 75502
H(26) C(27) 3.2465 .
H(27) C(10) 3.5211 75502
H(27) C(10) 3.3422 55504
H(27) C(11) 3.3746 55504
H(27) C(47) 3.5010 65501
H(28) C(27) 3.2472 .
H(29) C(22) 3.3869 64502
H(29) C(23) 3.2798 64502
H(30) C(15) 3.5213 45501
H(30) C(16) 3.4834 45501
H(31) C(13) 3.4704 45501
H(31) C(14) 3.0785 45501
H(31) C(15) 3.1334 45501
H(31) C(19) 3.5959 45501
H(32) C(20) 3.3611 64502
H(32) C(21) 3.0649 64502
H(32) C(22) 3.0400 64502
H(32) C(23) 3.2427 64502
H(32) C(24) 3.4545 64502
H(32) C(25) 3.4923 64502
H(32) C(27) 3.3227 64502
H(33) C(15) 3.0664 45501
H(33) C(16) 3.5575 45501
H(33) C(27) 3.2105 64502
H(33) C(28) 2.9130 64502
H(33) C(29) 3.4362 64502
H(34) C(27) 3.0500 64502
H(34) C(28) 3.1739 64502
H(34) C(40) 3.3087 65603
H(36) C(21) 3.5163 64502
H(36) C(22) 3.1534 64502
H(37) C(22) 3.5752 55504
H(37) C(40) 3.5712 45501
H(37) C(40) 3.3859 65603
H(37) C(41) 3.2725 45501
H(38) C(41) 3.4476 45501
H(39) C(21) 3.5787 55504
H(39) C(22) 3.1036 55504
H(41) C(36) 3.3946 65603
H(43) C(35) 3.5115 65603
H(43) C(36) 3.4729 65603
H(44) C(35) 3.5938 65603
H(44) C(36) 3.4149 65603
H(45) C(17) 3.4635 55504
H(45) C(18) 3.0117 55504
H(45) C(19) 3.5487 55504
H(46) C(35) 3.5355 65501
H(46) C(36) 3.2593 65501
H(46) C(37) 3.3292 65501
H(47) C(16) 3.2560 55504
H(47) C(17) 3.0593 55504
H(47) C(18) 3.5076 55504
H(47) C(47) 3.5800 65501
H(48) C(4) 3.4325 55504
H(48) C(12) 3.3815 55504
H(50) C(11) 3.0846 55504
H(50) C(12) 3.2488 55504
H(52) C(7) 3.5044 55504
H(52) C(11) 3.5948 55504
H(52) C(12) 3.1005 55504
H(53) P(1) 3.1019 .
H(53) C(17) 3.4880 45504
H(53) C(32) 3.4839 .
H(53) C(37) 2.8659 .
H(53) C(38) 3.3886 .
H(53) C(44) 2.0540 .
H(53) C(46) 2.0650 .
H(53) C(47) 2.7435 .
H(53) C(48) 3.3092 .
H(53) C(49) 2.7537 .
H(54) C(6) 3.4054 55504
H(54) C(7) 3.0956 55504
H(54) C(8) 3.1754 55504
H(54) C(12) 3.5848 55504
H(54) C(16) 3.2016 45504
H(54) C(17) 2.9404 45504
H(55) C(7) 3.3011 55504
H(55) C(8) 3.1811 55504
H(55) C(9) 3.3334 65502
H(55) C(9) 3.0802 55504
H(55) C(10) 3.1662 55504
H(55) C(11) 3.3019 55504
H(55) C(12) 3.3406 55504
H(56) C(42) 3.5045 45501
H(57) C(9) 3.0172 65502
H(57) C(10) 3.1411 65502
H(57) C(29) 3.5977 45501
H(57) C(30) 3.2133 45501
H(58) C(13) 3.5337 45501
H(58) C(19) 3.2384 45501
H(58) C(28) 3.4566 45501
H(58) C(29) 3.1476 45501
H(58) C(30) 3.0756 45501
H(58) C(31) 3.4045 45501
H(59) C(9) 3.2546 65502
H(60) C(14) 3.4212 45501
H(60) C(18) 3.3638 45501
H(60) C(19) 2.9463 45501
H(61) P(1) 3.0050 .
H(61) C(13) 3.4991 45501
H(61) C(14) 3.5616 45501
H(61) C(32) 3.0181 .
H(61) C(33) 2.9140 .
H(61) C(37) 3.1155 .
H(61) C(44) 2.0574 .
H(61) C(45) 2.7740 .
H(61) C(46) 3.2897 .
H(61) C(47) 2.7296 .
H(61) C(48) 2.0733 .

loop_
_geom_torsion_atom_site_label_1
_geom_torsion_atom_site_label_2
_geom_torsion_atom_site_label_3
_geom_torsion_atom_site_label_4
_geom_torsion
O(1) Ni(1) P(1) C(32) 130.2(5)
O(1) Ni(1) P(1) C(38) -110.1(4)
O(1) Ni(1) P(1) C(44) 5.4(4)
C(1) Ni(1) P(1) C(32) -48.9(5)
C(1) Ni(1) P(1) C(38) 70.8(4)
C(1) Ni(1) P(1) C(44) -173.7(4)
C(2) Ni(1) P(1) C(32) -25.4(5)
C(2) Ni(1) P(1) C(38) 94.3(5)
C(2) Ni(1) P(1) C(44) -150.3(4)
C(3) Ni(1) P(1) C(32) -112.2(9)
C(3) Ni(1) P(1) C(38) 7(1)
C(3) Ni(1) P(1) C(44) 122.9(8)
P(1) Ni(1) O(1) C(5) 176.5(7)
C(1) Ni(1) O(1) C(5) -6(1)
C(2) Ni(1) O(1) C(5) -21.7(8)
C(3) Ni(1) O(1) C(5) 6.0(7)
P(1) Ni(1) C(1) C(2) 156.8(7)
O(1) Ni(1) C(1) C(2) -20(1)
C(3) Ni(1) C(1) C(2) -33.2(7)
P(1) Ni(1) C(2) C(1) -35(1)
P(1) Ni(1) C(2) C(3) -163.9(6)
P(1) Ni(1) C(2) C(6) 77(1)
O(1) Ni(1) C(2) C(1) 172.2(6)
O(1) Ni(1) C(2) C(3) 44.1(8)
O(1) Ni(1) C(2) C(6) -74(1)
C(1) Ni(1) C(2) C(3) -128.1(9)
C(1) Ni(1) C(2) C(6) 112(1)
C(3) Ni(1) C(2) C(1) 128.1(9)
C(3) Ni(1) C(2) C(6) -118(1)
P(1) Ni(1) C(3) C(2) 98(2)
P(1) Ni(1) C(3) C(4) -141(1)
P(1) Ni(1) C(3) C(13) -18(2)
O(1) Ni(1) C(3) C(2) -142.7(7)
O(1) Ni(1) C(3) C(4) -23.1(7)
O(1) Ni(1) C(3) C(13) 100.0(8)
C(1) Ni(1) C(3) C(2) 33.1(6)
C(1) Ni(1) C(3) C(4) 152.8(8)
C(1) Ni(1) C(3) C(13) -84.2(8)
C(2) Ni(1) C(3) C(4) 119(1)
C(2) Ni(1) C(3) C(13) -117(1)
Ni(1) P(1) C(32) C(33) -46(1)
Ni(1) P(1) C(32) C(37) -173.9(7)
C(38) P(1) C(32) C(33) -169.7(9)
C(38) P(1) C(32) C(37) 62.9(9)
C(44) P(1) C(32) C(33) 78(1)
C(44) P(1) C(32) C(37) -49.3(9)
Ni(1) P(1) C(38) C(39) -74(1)
Ni(1) P(1) C(38) C(43) 49(1)
C(32) P(1) C(38) C(39) 49(1)
C(32) P(1) C(38) C(43) 173.5(8)
C(44) P(1) C(38) C(39) 166.5(8)
C(44) P(1) C(38) C(43) -69.8(9)
Ni(1) P(1) C(44) C(45) -154.7(8)
Ni(1) P(1) C(44) C(49) 74.1(9)
C(32) P(1) C(44) C(45) 78(1)
C(32) P(1) C(44) C(49) -52(1)
C(38) P(1) C(44) C(45) -34(1)
C(38) P(1) C(44) C(49) -165.6(8)
Ni(1) O(1) C(5) C(4) 13(1)
Ni(1) O(1) C(5) C(20) 135.1(8)
Ni(1) O(1) C(5) C(26) -109(1)
Ni(1) C(1) C(2) C(3) 57(1)
Ni(1) C(1) C(2) C(6) -112(1)
Ni(1) C(2) C(3) C(4) -94(1)
Ni(1) C(2) C(3) C(13) 96(1)
C(1) C(2) C(3) Ni(1) -57(1)
C(1) C(2) C(3) C(4) -152(1)
C(1) C(2) C(3) C(13) 38(1)
C(6) C(2) C(3) Ni(1) 110(1)
C(6) C(2) C(3) C(4) 15(2)
C(6) C(2) C(3) C(13) -153(1)
Ni(1) C(2) C(6) C(7) -176(1)
C(1) C(2) C(6) C(7) -92(1)
C(3) C(2) C(6) C(7) 98(1)
Ni(1) C(3) C(4) C(5) 34(1)
C(2) C(3) C(4) C(5) 107(1)
C(13) C(3) C(4) C(5) -83(1)
Ni(1) C(3) C(13) C(14) 171.2(9)
C(2) C(3) C(13) C(14) 98(1)
C(4) C(3) C(13) C(14) -71(1)
C(3) C(4) C(5) O(1) -31(1)
C(3) C(4) C(5) C(20) -151(1)
C(3) C(4) C(5) C(26) 90(1)
O(1) C(5) C(20) C(21) -144(1)
O(1) C(5) C(20) C(25) 38(1)
C(4) C(5) C(20) C(21) -24(1)
C(4) C(5) C(20) C(25) 159(1)
C(26) C(5) C(20) C(21) 97(1)
C(26) C(5) C(20) C(25) -79(1)
O(1) C(5) C(26) C(27) 173(1)
O(1) C(5) C(26) C(31) -11(1)
C(4) C(5) C(26) C(27) 52(1)
C(4) C(5) C(26) C(31) -133(1)
C(20) C(5) C(26) C(27) -69(1)
C(20) C(5) C(26) C(31) 105(1)
C(2) C(6) C(7) C(8) 122(1)
C(2) C(6) C(7) C(12) -60(1)
C(6) C(7) C(8) C(9) 175(1)
C(12) C(7) C(8) C(9) -1(1)
C(6) C(7) C(12) C(11) -177(1)
C(8) C(7) C(12) C(11) 0(1)
C(7) C(8) C(9) C(10) 3(2)
C(8) C(9) C(10) C(11) -2(2)
C(9) C(10) C(11) C(12) 0(1)
C(10) C(11) C(12) C(7) 1(2)
C(3) C(13) C(14) C(15) -68(1)
C(3) C(13) C(14) C(19) 109(1)
C(13) C(14) C(15) C(16) -179(1)
C(19) C(14) C(15) C(16) 1(1)
C(13) C(14) C(19) C(18) -179(1)
C(15) C(14) C(19) C(18) 0(1)
C(14) C(15) C(16) C(17) -2(2)
C(15) C(16) C(17) C(18) 2(2)
C(16) C(17) C(18) C(19) -2(1)
C(17) C(18) C(19) C(14) 0(1)
C(5) C(20) C(21) C(22) 179(1)
C(25) C(20) C(21) C(22) -4(1)
C(5) C(20) C(25) C(24) -179.8(9)
C(21) C(20) C(25) C(24) 3(1)
C(20) C(21) C(22) C(23) 2(2)
C(21) C(22) C(23) C(24) 0(1)
C(22) C(23) C(24) C(25) 0(1)
C(23) C(24) C(25) C(20) 0(2)
C(5) C(26) C(27) C(28) 173(1)
C(31) C(26) C(27) C(28) 0(1)
C(5) C(26) C(31) C(30) -174(1)
C(27) C(26) C(31) C(30) 0(1)
C(26) C(27) C(28) C(29) 0(1)
C(27) C(28) C(29) C(30) 1(2)
C(28) C(29) C(30) C(31) -2(2)
C(29) C(30) C(31) C(26) 1(2)
P(1) C(32) C(33) C(34) 173(1)
C(37) C(32) C(33) C(34) -57(1)
P(1) C(32) C(37) C(36) -173.6(9)
C(33) C(32) C(37) C(36) 56(1)
C(32) C(33) C(34) C(35) 57(1)
C(33) C(34) C(35) C(36) -56(1)
C(34) C(35) C(36) C(37) 55(1)
C(35) C(36) C(37) C(32) -54(1)
P(1) C(38) C(39) C(40) 176(1)
C(43) C(38) C(39) C(40) 53(1)
P(1) C(38) C(43) C(42) -179(1)
C(39) C(38) C(43) C(42) -54(1)
C(38) C(39) C(40) C(41) -54(1)
C(39) C(40) C(41) C(42) 56(1)
C(40) C(41) C(42) C(43) -55(1)
C(41) C(42) C(43) C(38) 56(1)
P(1) C(44) C(45) C(46) 173(1)
C(49) C(44) C(45) C(46) -54(1)
P(1) C(44) C(49) C(48) -170(1)
C(45) C(44) C(49) C(48) 54(1)
C(44) C(45) C(46) C(47) 58(1)
C(45) C(46) C(47) C(48) -60(1)
C(46) C(47) C(48) C(49) 57(1)
C(47) C(48) C(49) C(44) -56(1)
